data_4071629
loop_
_publ_author_name
'So, Cheuk-Wai'
'Watanabe, Daisuke'
'Wakamiya, Atsushi'
'Yamaguchi, Shigehiro'

_publ_section_title
;
 Synthesis and Structural Characterization of Pentaarylboroles and Their
 Dianions
;
_journal_issue 14
_journal_name_full Organometallics
_journal_page_first 3496
_journal_paper_doi 10.1021/om8002812
_journal_volume 27
_journal_year 2008
_chemical_formula_sum 'C37 H30 B Si'
_chemical_formula_weight 513.51
_chemical_melting_point 421
_chemical_name_systematic
; 
1-(4-trimetylsilylphenyl)-
2,3,4,5-tetraphenylborole 
;
_space_group_IT_number 15
_symmetry_cell_setting monoclinic
_symmetry_space_group_name_Hall '-C 2yc'
_symmetry_space_group_name_H-M 'C 1 2/c 1'
_atom_sites_solution_hydrogens geom
_atom_sites_solution_primary direct
_atom_sites_solution_secondary difmap
_audit_creation_method SHELXL-97
_cell_angle_alpha 90.00
_cell_angle_beta 94.149(4)
_cell_angle_gamma 90.00
_cell_formula_units_Z 8
_cell_length_a 18.900(5)
_cell_length_b 15.875(4)
_cell_length_c 19.674(5)
_cell_measurement_reflns_used 16702
_cell_measurement_temperature 100(2)
_cell_measurement_theta_max 30.9975
_cell_measurement_theta_min 2.2064
_cell_volume 5887(3)
_computing_molecular_graphics 'ORTEP 3 for windows'
_computing_structure_refinement 'SHELXL-97 (Sheldrick, 1997)'
_computing_structure_solution 'SHELXS-97 (Sheldrick, 1990)'
_diffrn_ambient_temperature 100(2)
_diffrn_measured_fraction_theta_full 0.989
_diffrn_measured_fraction_theta_max 0.989
_diffrn_measurement_device_type
;
Saturn70 CCD (4x4 bin mode) with MicroMax-007
;
_diffrn_radiation_monochromator graphite
_diffrn_radiation_source 'fine-focus sealed tube'
_diffrn_radiation_type MoK\a
_diffrn_radiation_wavelength 0.71070
_diffrn_reflns_av_R_equivalents 0.0400
_diffrn_reflns_av_sigmaI/netI 0.0475
_diffrn_reflns_limit_h_max 22
_diffrn_reflns_limit_h_min -22
_diffrn_reflns_limit_k_max 18
_diffrn_reflns_limit_k_min -13
_diffrn_reflns_limit_l_max 22
_diffrn_reflns_limit_l_min -21
_diffrn_reflns_number 19415
_diffrn_reflns_theta_full 25.00
_diffrn_reflns_theta_max 25.00
_diffrn_reflns_theta_min 2.77
_exptl_absorpt_coefficient_mu 0.103
_exptl_absorpt_correction_T_max 0.9979
_exptl_absorpt_correction_T_min 0.9796
_exptl_absorpt_correction_type multi-scan
_exptl_absorpt_process_details 'Jacobson, R. (1998) Private communication'
_exptl_crystal_colour blue
_exptl_crystal_density_diffrn 1.159
_exptl_crystal_density_method 'not measured'
_exptl_crystal_description block
_exptl_crystal_F_000 2168
_exptl_crystal_size_max 0.20
_exptl_crystal_size_mid 0.05
_exptl_crystal_size_min 0.02
_refine_diff_density_max 0.513
_refine_diff_density_min -0.343
_refine_diff_density_rms 0.049
_refine_ls_extinction_coef none
_refine_ls_extinction_method none
_refine_ls_goodness_of_fit_ref 1.107
_refine_ls_hydrogen_treatment none
_refine_ls_matrix_type full
_refine_ls_number_parameters 475
_refine_ls_number_reflns 5134
_refine_ls_number_restraints 56
_refine_ls_restrained_S_all 1.120
_refine_ls_R_factor_all 0.0806
_refine_ls_R_factor_gt 0.0633
_refine_ls_shift/su_max 0.001
_refine_ls_shift/su_mean 0.000
_refine_ls_structure_factor_coef Fsqd
_refine_ls_weighting_details 'calc w=1/[\s^2^(Fo^2^)+(0.0795P)^2^+6.4952P] where P=(Fo^2^+2Fc^2^)/3'
_refine_ls_weighting_scheme calc
_refine_ls_wR_factor_gt 0.1568
_refine_ls_wR_factor_ref 0.1692
_reflns_number_gt 4102
_reflns_number_total 5134
_reflns_threshold_expression >2sigma(I)
_cod_data_source_file om8002812-file004.cif
_cod_data_source_block comp3
_cod_original_cell_volume 5888(3)
_cod_original_sg_symbol_H-M C2/c
_cod_database_code 4071629

loop_
_symmetry_equiv_pos_as_xyz
'x, y, z'
'-x, y, -z+1/2'
'x+1/2, y+1/2, z'
'-x+1/2, y+1/2, -z+1/2'
'-x, -y, -z'
'x, -y, z-1/2'
'-x+1/2, -y+1/2, -z'
'x+1/2, -y+1/2, z-1/2'

loop_
_atom_site_label
_atom_site_type_symbol
_atom_site_fract_x
_atom_site_fract_y
_atom_site_fract_z
_atom_site_U_iso_or_equiv
_atom_site_adp_type
_atom_site_occupancy
_atom_site_symmetry_multiplicity
_atom_site_calc_flag
_atom_site_refinement_flags
_atom_site_disorder_assembly
_atom_site_disorder_group
B1 B 0.12108(13) 1.15883(18) 0.36922(12) 0.0250(6) Uani 1 1 d D . .
C1 C 0.12200(12) 1.21959(14) 0.30406(11) 0.0243(5) Uani 1 1 d . A .
C2 C 0.12815(12) 1.29983(14) 0.32771(11) 0.0240(5) Uani 1 1 d . . .
C3 C 0.12941(12) 1.30248(14) 0.40521(11) 0.0239(5) Uani 1 1 d D A .
C4 C 0.12621(12) 1.22388(14) 0.43190(11) 0.0237(5) Uani 1 1 d . A .
C5B C 0.1277(4) 1.0603(4) 0.3735(4) 0.018(2) Uiso 0.4950(17) 1 d PD A 2
C6B C 0.1722(4) 1.0260(4) 0.4290(4) 0.0243(14) Uani 0.4950(17) 1 d PD A 2
H39 H 0.1965 1.0624 0.4611 0.029 Uiso 0.4950(17) 1 calc PR A 2
C7B C 0.1793(3) 0.9400(3) 0.4354(3) 0.0252(10) Uani 0.4950(17) 1 d PD A 2
H40 H 0.2107 0.9179 0.4708 0.030 Uiso 0.4950(17) 1 calc PR A 2
C8B C 0.1419(4) 0.8846(4) 0.3916(4) 0.0225(14) Uani 0.4950(17) 1 d PD A 2
C9B C 0.0967(4) 0.9204(4) 0.3388(4) 0.0235(15) Uani 0.4950(17) 1 d PD A 2
H41 H 0.0693 0.8848 0.3084 0.028 Uiso 0.4950(17) 1 calc PR A 2
C10B C 0.0922(3) 1.0072(4) 0.3312(3) 0.0280(14) Uani 0.4950(17) 1 d PD A 2
H42 H 0.0628 1.0295 0.2944 0.034 Uiso 0.4950(17) 1 calc PR A 2
Si1B Si 0.15304(7) 0.76725(8) 0.40271(7) 0.0250(4) Uani 0.4950(17) 1 d P A 2
C11B C 0.2236(3) 0.7505(3) 0.4743(3) 0.0405(13) Uani 0.4950(17) 1 d P . 2
C12 C 0.06456(14) 0.72436(16) 0.42769(14) 0.0379(6) Uani 1 1 d . . .
H57 H 0.0524 0.7508 0.4703 0.057 Uiso 0.4950(17) 1 calc PR A 2
H58 H 0.0682 0.6632 0.4341 0.057 Uiso 0.4950(17) 1 calc PR A 2
H59 H 0.0276 0.7369 0.3916 0.057 Uiso 0.4950(17) 1 calc PR A 2
H60 H 0.1020 0.7379 0.4631 0.057 Uiso 0.5050(17) 1 calc PR A 1
H61 H 0.0602 0.6631 0.4232 0.057 Uiso 0.5050(17) 1 calc PR A 1
H62 H 0.0194 0.7480 0.4402 0.057 Uiso 0.5050(17) 1 calc PR A 1
C13 C 0.17615(14) 0.71970(15) 0.32498(13) 0.0355(6) Uani 1 1 d . . .
H63 H 0.1383 0.7299 0.2892 0.053 Uiso 0.4950(17) 1 calc PR A 2
H64 H 0.1822 0.6589 0.3317 0.053 Uiso 0.4950(17) 1 calc PR A 2
H65 H 0.2206 0.7442 0.3114 0.053 Uiso 0.4950(17) 1 calc PR A 2
H66 H 0.1894 0.7429 0.2815 0.053 Uiso 0.5050(17) 1 calc PR A 1
H67 H 0.1710 0.6584 0.3210 0.053 Uiso 0.5050(17) 1 calc PR A 1
H68 H 0.2131 0.7331 0.3609 0.053 Uiso 0.5050(17) 1 calc PR A 1
C14 C 0.11582(12) 1.19343(14) 0.23207(11) 0.0245(5) Uani 1 1 d . . .
C15 C 0.15511(12) 1.12503(14) 0.21000(12) 0.0278(5) Uani 1 1 d . A .
H17 H 0.1874 1.0969 0.2416 0.033 Uiso 1 1 calc R . .
C16 C 0.14772(13) 1.09776(15) 0.14328(12) 0.0323(6) Uani 1 1 d . . .
H18 H 0.1751 1.0515 0.1293 0.039 Uiso 1 1 calc R A .
C17 C 0.10069(13) 1.13728(16) 0.09663(12) 0.0345(6) Uani 1 1 d . A .
H19 H 0.0954 1.1180 0.0508 0.041 Uiso 1 1 calc R . .
C18 C 0.06120(13) 1.20540(17) 0.11709(12) 0.0338(6) Uani 1 1 d . . .
H20 H 0.0290 1.2331 0.0851 0.041 Uiso 1 1 calc R A .
C19 C 0.06872(12) 1.23293(15) 0.18392(11) 0.0285(5) Uani 1 1 d . A .
H21 H 0.0414 1.2795 0.1974 0.034 Uiso 1 1 calc R . .
C20 C 0.13484(12) 1.37710(14) 0.28632(11) 0.0269(5) Uani 1 1 d . A .
C21 C 0.18885(13) 1.38344(15) 0.24215(11) 0.0298(5) Uani 1 1 d . . .
H22 H 0.2202 1.3373 0.2380 0.036 Uiso 1 1 calc R A .
C22 C 0.19787(15) 1.45553(16) 0.20421(13) 0.0374(6) Uani 1 1 d . A .
H23 H 0.2357 1.4590 0.1751 0.045 Uiso 1 1 calc R . .
C23 C 0.15184(15) 1.52230(16) 0.20869(13) 0.0395(7) Uani 1 1 d . . .
H24 H 0.1574 1.5718 0.1825 0.047 Uiso 1 1 calc R A .
C24 C 0.09758(16) 1.51635(17) 0.25164(16) 0.0480(8) Uani 1 1 d . A .
H25 H 0.0654 1.5620 0.2545 0.058 Uiso 1 1 calc R . .
C25 C 0.08918(15) 1.44512(16) 0.29067(14) 0.0410(7) Uani 1 1 d . . .
H26 H 0.0520 1.4427 0.3206 0.049 Uiso 1 1 calc R A .
C26B C 0.1336(14) 1.3862(13) 0.4395(17) 0.021(4) Uani 0.46(3) 1 d PDU A 4
C27B C 0.1943(9) 1.4381(8) 0.4377(8) 0.025(2) Uani 0.46(3) 1 d PD A 4
H43 H 0.2316 1.4220 0.4106 0.030 Uiso 0.46(3) 1 calc PR A 4
C28B C 0.2000(8) 1.5121(6) 0.4750(6) 0.026(2) Uani 0.46(3) 1 d PD A 4
H44 H 0.2384 1.5493 0.4688 0.031 Uiso 0.46(3) 1 calc PR A 4
C29B C 0.1510(8) 1.5326(9) 0.5208(6) 0.028(3) Uani 0.46(3) 1 d PDU A 4
H45 H 0.1541 1.5850 0.5441 0.034 Uiso 0.46(3) 1 calc PR A 4
C30B C 0.0973(9) 1.4769(12) 0.5329(11) 0.025(3) Uani 0.46(3) 1 d PD A 4
H46 H 0.0659 1.4872 0.5676 0.030 Uiso 0.46(3) 1 calc PR A 4
C31B C 0.0908(15) 1.4052(16) 0.4923(13) 0.032(5) Uani 0.46(3) 1 d PD A 4
H47 H 0.0545 1.3662 0.5012 0.038 Uiso 0.46(3) 1 calc PR A 4
C32 C 0.12944(12) 1.20124(13) 0.50520(11) 0.0239(5) Uani 1 1 d . . .
C33 C 0.17634(12) 1.24087(14) 0.55384(11) 0.0263(5) Uani 1 1 d . A .
H34 H 0.2059 1.2851 0.5400 0.032 Uiso 1 1 calc R . .
C34 C 0.18008(13) 1.21642(16) 0.62153(12) 0.0317(6) Uani 1 1 d . . .
H35 H 0.2119 1.2441 0.6538 0.038 Uiso 1 1 calc R A .
C35 C 0.13726(14) 1.15140(16) 0.64245(12) 0.0355(6) Uani 1 1 d . A .
H36 H 0.1403 1.1340 0.6888 0.043 Uiso 1 1 calc R . .
C36 C 0.09036(14) 1.11239(16) 0.59540(13) 0.0346(6) Uani 1 1 d . . .
H37 H 0.0604 1.0687 0.6096 0.042 Uiso 1 1 calc R A .
C37 C 0.08679(13) 1.13657(14) 0.52777(12) 0.0288(5) Uani 1 1 d . A .
H38 H 0.0547 1.1086 0.4959 0.035 Uiso 1 1 calc R . .
C5A C 0.1099(4) 1.0681(4) 0.3674(4) 0.031(2) Uani 0.5050(17) 1 d PD A 1
C6A C 0.1467(4) 1.0111(4) 0.4108(3) 0.0240(15) Uani 0.5050(17) 1 d PD A 1
H48 H 0.1769 1.0334 0.4472 0.029 Uiso 0.5050(17) 1 calc PR A 1
C7A C 0.1421(4) 0.9241(4) 0.4047(3) 0.0247(14) Uani 0.5050(17) 1 d PD A 1
H49 H 0.1699 0.8896 0.4358 0.030 Uiso 0.5050(17) 1 calc PR A 1
C8A C 0.0980(4) 0.8865(4) 0.3540(4) 0.0195(14) Uani 0.5050(17) 1 d PD A 1
C9A C 0.0586(3) 0.9412(3) 0.3086(3) 0.0251(10) Uani 0.5050(17) 1 d PD A 1
H50 H 0.0270 0.9178 0.2739 0.030 Uiso 0.5050(17) 1 calc PR A 1
C10A C 0.0651(3) 1.0271(4) 0.3135(3) 0.0257(13) Uani 0.5050(17) 1 d PD A 1
H51 H 0.0394 1.0612 0.2806 0.031 Uiso 0.5050(17) 1 calc PR A 1
C11A C 0.0145(3) 0.7423(3) 0.2802(3) 0.0356(12) Uani 0.5050(17) 1 d P . 1
Si1A Si 0.08681(6) 0.76860(7) 0.34778(6) 0.0225(4) Uani 0.5050(17) 1 d P A 1
C26A C 0.1313(14) 1.3815(10) 0.4463(14) 0.028(5) Uani 0.54(3) 1 d PD A 3
C27A C 0.1734(8) 1.4498(7) 0.4256(7) 0.028(2) Uani 0.54(3) 1 d PD A 3
H52 H 0.2026 1.4436 0.3886 0.033 Uiso 0.54(3) 1 calc PR A 3
C28A C 0.1712(9) 1.5253(6) 0.4601(5) 0.035(2) Uani 0.54(3) 1 d PD A 3
H53 H 0.2008 1.5705 0.4482 0.043 Uiso 0.54(3) 1 calc PR A 3
C29A C 0.1264(8) 1.5358(8) 0.5118(5) 0.032(2) Uani 0.54(3) 1 d PD A 3
H54 H 0.1280 1.5862 0.5379 0.038 Uiso 0.54(3) 1 calc PR A 3
C30A C 0.0797(8) 1.4730(10) 0.5251(9) 0.025(2) Uani 0.54(3) 1 d PDU A 3
H55 H 0.0457 1.4827 0.5576 0.030 Uiso 0.54(3) 1 calc PR A 3
C31A C 0.0807(11) 1.3955(12) 0.4925(9) 0.019(2) Uani 0.54(3) 1 d PDU A 3
H56 H 0.0474 1.3530 0.5017 0.023 Uiso 0.54(3) 1 calc PR A 3

loop_
_atom_site_aniso_label
_atom_site_aniso_U_11
_atom_site_aniso_U_22
_atom_site_aniso_U_33
_atom_site_aniso_U_23
_atom_site_aniso_U_13
_atom_site_aniso_U_12
B1 0.0169(12) 0.0393(16) 0.0185(13) 0.0006(11) -0.0001(9) -0.0017(11)
C1 0.0285(12) 0.0226(12) 0.0215(12) 0.0012(9) -0.0005(9) 0.0008(9)
C2 0.0280(12) 0.0206(11) 0.0229(12) 0.0012(9) -0.0015(9) -0.0003(9)
C3 0.0272(12) 0.0200(11) 0.0243(12) 0.0001(9) 0.0015(9) -0.0011(9)
C4 0.0259(12) 0.0192(11) 0.0255(12) 0.0005(9) -0.0013(9) -0.0018(9)
C6B 0.028(4) 0.020(3) 0.025(4) 0.001(2) -0.004(3) 0.004(3)
C7B 0.025(3) 0.023(3) 0.027(3) 0.002(2) -0.002(2) 0.005(2)
C8B 0.019(3) 0.024(3) 0.024(3) 0.004(3) 0.001(2) -0.002(3)
C9B 0.030(3) 0.013(4) 0.026(4) 0.008(3) -0.007(3) 0.006(3)
C10B 0.026(4) 0.028(4) 0.029(4) -0.001(3) -0.005(3) -0.002(3)
Si1B 0.0244(7) 0.0170(7) 0.0332(8) 0.0009(5) -0.0005(5) -0.0001(5)
C11B 0.040(3) 0.021(2) 0.057(4) 0.005(2) -0.015(2) 0.001(2)
C12 0.0375(14) 0.0292(13) 0.0473(16) 0.0110(12) 0.0061(12) -0.0014(11)
C13 0.0400(15) 0.0224(12) 0.0440(16) 0.0000(11) 0.0025(12) -0.0003(11)
C14 0.0291(12) 0.0233(12) 0.0208(12) -0.0005(9) 0.0000(9) -0.0038(9)
C15 0.0316(12) 0.0241(12) 0.0275(13) -0.0011(10) 0.0007(10) -0.0025(10)
C16 0.0375(14) 0.0253(12) 0.0347(14) -0.0070(11) 0.0074(11) -0.0035(10)
C17 0.0386(14) 0.0413(15) 0.0242(13) -0.0091(11) 0.0068(10) -0.0097(12)
C18 0.0314(13) 0.0440(15) 0.0256(13) -0.0001(11) -0.0005(10) -0.0012(11)
C19 0.0296(12) 0.0319(13) 0.0241(12) -0.0008(10) 0.0014(9) 0.0027(10)
C20 0.0330(13) 0.0222(12) 0.0253(12) 0.0019(10) -0.0007(10) -0.0015(10)
C21 0.0383(14) 0.0267(12) 0.0243(13) 0.0014(10) 0.0022(10) 0.0008(10)
C22 0.0485(16) 0.0342(14) 0.0302(14) 0.0020(11) 0.0071(11) -0.0079(12)
C23 0.0530(17) 0.0295(14) 0.0353(15) 0.0117(12) -0.0011(12) -0.0069(12)
C24 0.0527(18) 0.0272(14) 0.065(2) 0.0155(14) 0.0086(15) 0.0132(12)
C25 0.0450(16) 0.0268(13) 0.0531(17) 0.0119(13) 0.0158(13) 0.0081(12)
C26B 0.029(7) 0.024(8) 0.009(5) -0.001(5) 0.007(4) 0.003(5)
C27B 0.030(6) 0.024(4) 0.021(5) 0.000(3) -0.004(4) -0.001(3)
C28B 0.028(5) 0.023(3) 0.024(4) 0.001(3) -0.015(3) -0.002(3)
C29B 0.038(5) 0.021(4) 0.024(4) -0.006(3) -0.012(4) -0.001(4)
C30B 0.022(7) 0.033(5) 0.019(5) -0.008(4) -0.010(5) 0.011(4)
C31B 0.030(8) 0.026(7) 0.039(7) 0.008(5) 0.000(5) -0.012(5)
C32 0.0288(12) 0.0196(11) 0.0233(12) 0.0015(9) 0.0012(9) 0.0049(9)
C33 0.0304(12) 0.0234(11) 0.0251(12) 0.0005(10) 0.0015(9) 0.0034(9)
C34 0.0383(14) 0.0336(13) 0.0226(13) -0.0006(10) -0.0020(10) 0.0089(11)
C35 0.0455(15) 0.0377(14) 0.0239(13) 0.0100(11) 0.0068(11) 0.0135(12)
C36 0.0426(15) 0.0284(13) 0.0338(14) 0.0073(11) 0.0093(11) 0.0040(11)
C37 0.0363(13) 0.0215(11) 0.0288(13) 0.0028(10) 0.0039(10) 0.0026(10)
C5A 0.019(4) 0.039(4) 0.035(4) 0.004(3) 0.008(3) 0.017(3)
C6A 0.025(4) 0.030(3) 0.017(3) -0.002(3) -0.004(2) -0.001(3)
C7A 0.025(3) 0.024(4) 0.025(4) 0.002(3) 0.000(3) 0.000(3)
C8A 0.026(3) 0.011(3) 0.021(3) 0.005(3) 0.001(3) 0.011(3)
C9A 0.027(3) 0.020(2) 0.028(3) -0.001(2) -0.002(2) -0.001(2)
C10A 0.027(3) 0.026(3) 0.023(3) 0.000(2) -0.003(2) -0.003(3)
C11A 0.034(3) 0.023(2) 0.049(3) -0.008(2) -0.005(2) -0.003(2)
Si1A 0.0237(7) 0.0156(6) 0.0284(7) -0.0003(5) 0.0034(5) 0.0000(5)
C26A 0.047(8) 0.010(5) 0.027(10) 0.006(4) 0.000(5) -0.003(4)
C27A 0.038(6) 0.020(3) 0.025(4) 0.000(3) 0.002(4) -0.009(4)
C28A 0.049(6) 0.025(3) 0.030(4) 0.005(3) -0.011(4) -0.013(4)
C29A 0.048(6) 0.019(3) 0.025(4) -0.003(3) -0.014(4) 0.001(4)
C30A 0.026(5) 0.025(4) 0.020(4) -0.004(3) -0.016(4) 0.004(3)
C31A 0.025(5) 0.017(4) 0.015(4) -0.003(3) 0.001(3) 0.000(4)

loop_
_atom_type_symbol
_atom_type_description
_atom_type_scat_dispersion_real
_atom_type_scat_dispersion_imag
_atom_type_scat_source
C C 0.0033 0.0016 'International Tables Vol C Tables 4.2.6.8 and 6.1.1.4'
H H 0.0000 0.0000 'International Tables Vol C Tables 4.2.6.8 and 6.1.1.4'
B B 0.0013 0.0007 'International Tables Vol C Tables 4.2.6.8 and 6.1.1.4'
Si Si 0.0817 0.0704 'International Tables Vol C Tables 4.2.6.8 and 6.1.1.4'

loop_
_geom_angle_atom_site_label_1
_geom_angle_atom_site_label_2
_geom_angle_atom_site_label_3
_geom_angle
_geom_angle_site_symmetry_1
C5A B1 C5B 13.4(4) .
C5A B1 C1 125.8(3) .
C5B B1 C1 129.5(4) .
C5A B1 C4 131.0(3) .
C5B B1 C4 126.8(3) .
C1 B1 C4 102.9(2) .
C2 C1 C14 126.4(2) .
C2 C1 B1 107.20(19) .
C14 C1 B1 126.4(2) .
C1 C2 C20 126.6(2) .
C1 C2 C3 111.30(19) .
C20 C2 C3 122.06(18) .
C4 C3 C26B 130.4(14) .
C4 C3 C26A 124.3(11) .
C26B C3 C26A 6(2) .
C4 C3 C2 111.35(19) .
C26B C3 C2 118.3(14) .
C26A C3 C2 124.3(12) .
C3 C4 C32 126.8(2) .
C3 C4 B1 107.2(2) .
C32 C4 B1 125.92(19) .
C10B C5B C6B 118.4(7) .
C10B C5B B1 124.2(6) .
C6B C5B B1 117.3(5) .
C7B C6B C5B 119.5(6) .
C6B C7B C8B 122.0(5) .
C7B C8B C9B 117.0(5) .
C7B C8B Si1B 120.5(5) .
C9B C8B Si1B 122.6(6) .
C10B C9B C8B 120.5(6) .
C5B C10B C9B 122.5(7) .
C13 Si1B C8B 110.5(2) .
C13 Si1B C11B 112.1(2) .
C8B Si1B C11B 107.0(3) .
C13 Si1B C12 110.09(14) .
C8B Si1B C12 106.9(2) .
C11B Si1B C12 110.1(2) .
C11B C11B Si1B 172.4(6) 7_566
Si1A C12 Si1B 50.90(9) .
Si1B C13 Si1A 50.42(9) .
C19 C14 C15 117.5(2) .
C19 C14 C1 121.8(2) .
C15 C14 C1 120.6(2) .
C16 C15 C14 121.2(2) .
C15 C16 C17 120.4(2) .
C16 C17 C18 119.6(2) .
C19 C18 C17 120.0(2) .
C18 C19 C14 121.2(2) .
C25 C20 C21 118.0(2) .
C25 C20 C2 122.1(2) .
C21 C20 C2 119.9(2) .
C22 C21 C20 121.4(2) .
C23 C22 C21 119.9(2) .
C22 C23 C24 119.2(2) .
C23 C24 C25 121.1(3) .
C24 C25 C20 120.3(2) .
C31B C26B C27B 114.1(16) .
C31B C26B C3 121.0(14) .
C27B C26B C3 121.6(12) .
C28B C27B C26B 120.9(11) .
C29B C28B C27B 121.0(10) .
C30B C29B C28B 120.0(13) .
C29B C30B C31B 117.4(18) .
C30B C31B C26B 124.9(19) .
C37 C32 C33 117.6(2) .
C37 C32 C4 120.2(2) .
C33 C32 C4 122.2(2) .
C34 C33 C32 121.0(2) .
C33 C34 C35 120.1(2) .
C36 C35 C34 119.5(2) .
C35 C36 C37 120.3(2) .
C36 C37 C32 121.4(2) .
C6A C5A B1 124.2(6) .
C6A C5A C10A 113.1(6) .
B1 C5A C10A 122.3(5) .
C7A C6A C5A 124.5(6) .
C8A C7A C6A 121.4(6) .
C7A C8A C9A 116.8(5) .
C7A C8A Si1A 122.1(6) .
C9A C8A Si1A 121.0(5) .
C10A C9A C8A 121.6(5) .
C9A C10A C5A 122.6(6) .
C11A C11A Si1A 154.3(5) 2
C12 Si1A C11A 109.08(19) .
C12 Si1A C8A 111.3(2) .
C11A Si1A C8A 109.7(3) .
C12 Si1A C13 107.94(13) .
C11A Si1A C13 110.33(18) .
C8A Si1A C13 108.5(2) .
C31A C26A C27A 119.5(12) .
C31A C26A C3 120.1(11) .
C27A C26A C3 118.5(11) .
C28A C27A C26A 118.9(9) .
C29A C28A C27A 120.7(9) .
C30A C29A C28A 119.5(11) .
C29A C30A C31A 121.7(16) .
C26A C31A C30A 118.7(16) .

loop_
_geom_bond_atom_site_label_1
_geom_bond_atom_site_label_2
_geom_bond_distance
_geom_bond_site_symmetry_2
B1 C5A 1.455(7) .
B1 C5B 1.571(8) .
B1 C1 1.605(3) .
B1 C4 1.606(3) .
C1 C2 1.358(3) .
C1 C14 1.473(3) .
C2 C20 1.483(3) .
C2 C3 1.524(3) .
C3 C4 1.357(3) .
C3 C26B 1.490(11) .
C3 C26A 1.491(10) .
C4 C32 1.483(3) .
C5B C10B 1.332(9) .
C5B C6B 1.436(9) .
C6B C7B 1.376(8) .
C7B C8B 1.388(8) .
C8B C9B 1.415(9) .
C8B Si1B 1.886(6) .
C9B C10B 1.387(9) .
Si1B C13 1.788(3) .
Si1B C11B 1.886(5) .
Si1B C12 1.903(3) .
C11B C11B 1.370(10) 7_566
C12 Si1A 1.799(3) .
C13 Si1A 1.940(3) .
C14 C19 1.400(3) .
C14 C15 1.402(3) .
C15 C16 1.380(3) .
C16 C17 1.381(4) .
C17 C18 1.390(4) .
C18 C19 1.383(3) .
C20 C25 1.389(3) .
C20 C21 1.391(3) .
C21 C22 1.384(3) .
C22 C23 1.378(4) .
C23 C24 1.378(4) .
C24 C25 1.382(4) .
C26B C31B 1.394(13) .
C26B C27B 1.415(13) .
C27B C28B 1.384(11) .
C28B C29B 1.379(11) .
C29B C30B 1.378(12) .
C30B C31B 1.392(12) .
C32 C37 1.397(3) .
C32 C33 1.405(3) .
C33 C34 1.384(3) .
C34 C35 1.392(4) .
C35 C36 1.381(4) .
C36 C37 1.382(3) .
C5A C6A 1.395(9) .
C5A C10A 1.461(9) .
C6A C7A 1.388(8) .
C7A C8A 1.388(10) .
C8A C9A 1.417(7) .
C8A Si1A 1.887(6) .
C9A C10A 1.372(8) .
C11A C11A 1.272(10) 2
C11A Si1A 1.883(5) .
C26A C31A 1.384(11) .
C26A C27A 1.423(12) .
C27A C28A 1.379(9) .
C28A C29A 1.378(10) .
C29A C30A 1.370(11) .
C30A C31A 1.388(10) .
